data_7717000
loop_
_publ_author_name
'Zhou, Xuejuan'
'Qin, Huiliang'
'Zeng, Zhaopeng'
'Luo, Shuchang'
'Yang, Tao'
'Cen, Peipei'
'Liu, Xiangyu'

_publ_section_title
;
 Modulation of the magnetic properties of mononuclear Dy(III) complexes by
 tuning the coordination geometry and local symmetry.
;
_journal_issue 39
_journal_name_full 'Dalton transactions (Cambridge, England : 2003)'
_journal_page_first 16219
_journal_page_last 16228
_journal_paper_doi 10.1039/d4dt02135e
_journal_volume 53
_journal_year 2024
_chemical_formula_moiety 'C26 H32 Dy N6 O4, C24 H20 B, C H2 Cl2'
_chemical_formula_sum 'C51 H54 B Cl2 Dy N6 O4'
_chemical_formula_weight 1059.21
_space_group_crystal_system triclinic
_space_group_IT_number 2
_space_group_name_Hall '-P 1'
_space_group_name_H-M_alt 'P -1'
_atom_sites_solution_hydrogens geom
_atom_sites_solution_primary iterative
_audit_creation_date 2020-12-13
_audit_creation_method
;
Olex2 1.3
(compiled Nov 21 2019 18:26:39 for OlexSys, GUI svn.r6003)
;
_audit_update_record
;
2024-04-01 deposited with the CCDC.	2024-09-12 downloaded from the CCDC.
;
_cell_angle_alpha 75.868(2)
_cell_angle_beta 81.870(2)
_cell_angle_gamma 79.324(2)
_cell_formula_units_Z 2
_cell_length_a 10.4067(5)
_cell_length_b 14.5674(7)
_cell_length_c 16.9951(9)
_cell_measurement_reflns_used 9274
_cell_measurement_temperature 296(2)
_cell_measurement_theta_max 2.25
_cell_measurement_theta_min 27.47
_cell_volume 2442.7(2)
_computing_cell_refinement 'Bruker SAINT'
_computing_data_collection 'Bruker APEX2'
_computing_data_reduction 'Bruker SAINT'
_computing_molecular_graphics 'Olex2 1.3 (Dolomanov et al., 2009)'
_computing_publication_material 'Olex2 1.3 (Dolomanov et al., 2009)'
_computing_structure_refinement 'XL  (Sheldrick, 2008)'
_computing_structure_solution 'olex2.solve 1.3 (Bourhis et al., 2015)'
_diffrn_ambient_temperature 296.0
_diffrn_measured_fraction_theta_full 1.000
_diffrn_measured_fraction_theta_max 0.997
_diffrn_measurement_device_type 'Bruker APEX-II CCD'
_diffrn_measurement_method '\f and \w scans'
_diffrn_radiation_type MoK\a
_diffrn_radiation_wavelength 0.71073
_diffrn_reflns_av_R_equivalents 0.0540
_diffrn_reflns_av_unetI/netI 0.0406
_diffrn_reflns_Laue_measured_fraction_full 1.000
_diffrn_reflns_Laue_measured_fraction_max 0.997
_diffrn_reflns_limit_h_max 13
_diffrn_reflns_limit_h_min -13
_diffrn_reflns_limit_k_max 18
_diffrn_reflns_limit_k_min -18
_diffrn_reflns_limit_l_max 22
_diffrn_reflns_limit_l_min -22
_diffrn_reflns_number 61817
_diffrn_reflns_point_group_measured_fraction_full 1.000
_diffrn_reflns_point_group_measured_fraction_max 0.997
_diffrn_reflns_theta_full 25.242
_diffrn_reflns_theta_max 27.533
_diffrn_reflns_theta_min 1.460
_exptl_absorpt_coefficient_mu 1.614
_exptl_absorpt_correction_type analytical
_exptl_crystal_colour 'clear yellowish yellow'
_exptl_crystal_colour_lustre clear
_exptl_crystal_colour_modifier yellowish
_exptl_crystal_colour_primary yellow
_exptl_crystal_density_diffrn 1.418
_exptl_crystal_description 'rect. Prism'
_exptl_crystal_F_000 1063
_exptl_crystal_size_max 0.21
_exptl_crystal_size_mid 0.14
_exptl_crystal_size_min 0.10
_exptl_transmission_factor_max 0.852
_exptl_transmission_factor_min 0.760
_refine_diff_density_max 0.673
_refine_diff_density_min -0.822
_refine_diff_density_rms 0.072
_refine_ls_extinction_method none
_refine_ls_goodness_of_fit_ref 1.060
_refine_ls_hydrogen_treatment constr
_refine_ls_matrix_type full
_refine_ls_number_parameters 592
_refine_ls_number_reflns 11235
_refine_ls_number_restraints 0
_refine_ls_restrained_S_all 1.060
_refine_ls_R_factor_all 0.0475
_refine_ls_R_factor_gt 0.0348
_refine_ls_shift/su_max 0.001
_refine_ls_shift/su_mean 0.000
_refine_ls_structure_factor_coef Fsqd
_refine_ls_weighting_details 'w=1/[\s^2^(Fo^2^)+(0.0203P)^2^+2.3699P] where P=(Fo^2^+2Fc^2^)/3'
_refine_ls_weighting_scheme calc
_refine_ls_wR_factor_gt 0.0700
_refine_ls_wR_factor_ref 0.0749
_reflns_Friedel_coverage 0.000
_reflns_number_gt 9543
_reflns_number_total 11235
_reflns_threshold_expression 'I > 2\s(I)'
_cod_data_source_file d4dt02135e2.cif
_cod_data_source_block mo_xj86_0m_a
_cod_depositor_comments 'Adding full bibliography for 7717000--7717002.cif.'
_cod_database_code 7717000
_shelx_shelxl_version_number 2018/3
_shelx_space_group_comment
;
The symmetry employed for this shelxl refinement is uniquely defined
by the following loop, which should always be used as a source of
symmetry information in preference to the above space-group names.
They are only intended as comments.
;
_shelx_estimated_absorpt_t_max 0.149
_shelx_estimated_absorpt_t_min 0.133
_olex2_refinement_description
;
1. Fixed Uiso
 At 1.2 times of:
  All C(H) groups, All C(H,H) groups
 At 1.5 times of:
  All C(H,H,H) groups
2.a Secondary CH2 refined with riding coordinates:
 C8(H8A,H8B), C9(H9A,H9B), C19(H19A,H19B), C20(H20A,H20B), C58(H58A,H58B)
2.b Aromatic/amide H refined with riding coordinates:
 C34(H34), C35(H35), C36(H36), C38(H38), C39(H39), C40(H40), C41(H41),
 C42(H42), C43(H43), C44(H44), C47(H47), C48(H48), C49(H49), C50(H50), C51(H51),
  C53(H53), C54(H54), C55(H55), C56(H56), C57(H57), C13(H13), C14(H14),
 C16(H16), C24(H24), C25(H25), C26(H26)
2.c Idealised Me refined as rotating group:
 C11(H11A,H11B,H11C), C18(H18A,H18B,H18C), C21(H21A,H21B,H21C), C28(H28A,H28B,
 H28C), C31(H31A,H31B,H31C), C33(H33A,H33B,H33C)
;
_olex2_submission_special_instructions 'No special instructions were received'

loop_
_space_group_symop_operation_xyz
'x, y, z'
'-x, -y, -z'

loop_
_atom_site_label
_atom_site_type_symbol
_atom_site_fract_x
_atom_site_fract_y
_atom_site_fract_z
_atom_site_U_iso_or_equiv
_atom_site_adp_type
_atom_site_occupancy
_atom_site_site_symmetry_order
_atom_site_calc_flag
_atom_site_refinement_flags_posn
_atom_site_refinement_flags_adp
_atom_site_refinement_flags_occupancy
_atom_site_disorder_assembly
_atom_site_disorder_group
B1 B 0.6234(4) 0.1843(3) 0.2258(2) 0.0414(8) Uani 1 1 d . . . . .
C34 C 0.1879(4) 0.2298(3) 0.2977(3) 0.0650(11) Uani 1 1 d . . . . .
H34 H 0.097661 0.238849 0.312331 0.078 Uiso 1 1 calc R U . . .
C35 C 0.2742(4) 0.2062(3) 0.3561(3) 0.0635(10) Uani 1 1 d . . . . .
H35 H 0.242219 0.199242 0.410775 0.076 Uiso 1 1 calc R U . . .
C36 C 0.4087(3) 0.1925(2) 0.3342(2) 0.0505(8) Uani 1 1 d . . . . .
H36 H 0.464663 0.177018 0.375235 0.061 Uiso 1 1 calc R U . . .
C37 C 0.4634(3) 0.2009(2) 0.2541(2) 0.0422(7) Uani 1 1 d . . . . .
C38 C 0.3715(3) 0.2255(3) 0.1972(2) 0.0544(9) Uani 1 1 d . . . . .
H38 H 0.402308 0.232791 0.142286 0.065 Uiso 1 1 calc R U . . .
C39 C 0.2369(4) 0.2398(3) 0.2178(3) 0.0617(10) Uani 1 1 d . . . . .
H39 H 0.180029 0.256101 0.177252 0.074 Uiso 1 1 calc R U . . .
C40 C 0.7315(4) 0.1541(3) 0.3655(3) 0.0707(11) Uani 1 1 d . . . . .
H40 H 0.699132 0.217897 0.366053 0.085 Uiso 1 1 calc R U . . .
C41 C 0.8036(5) 0.0987(4) 0.4286(3) 0.0875(15) Uani 1 1 d . . . . .
H41 H 0.816735 0.125942 0.470385 0.105 Uiso 1 1 calc R U . . .
C42 C 0.8547(5) 0.0061(4) 0.4299(3) 0.0842(14) Uani 1 1 d . . . . .
H42 H 0.903590 -0.030412 0.471667 0.101 Uiso 1 1 calc R U . . .
C43 C 0.8329(4) -0.0325(3) 0.3686(3) 0.0759(12) Uani 1 1 d . . . . .
H43 H 0.867673 -0.096015 0.368176 0.091 Uiso 1 1 calc R U . . .
C44 C 0.7589(4) 0.0224(3) 0.3066(2) 0.0577(9) Uani 1 1 d . . . . .
H44 H 0.744260 -0.006424 0.266239 0.069 Uiso 1 1 calc R U . . .
C45 C 0.7058(3) 0.1180(2) 0.3018(2) 0.0447(7) Uani 1 1 d . . . . .
C46 C 0.6493(3) 0.1317(2) 0.1480(2) 0.0416(7) Uani 1 1 d . . . . .
C47 C 0.5827(3) 0.0574(3) 0.1470(2) 0.0527(9) Uani 1 1 d . . . . .
H47 H 0.524400 0.036805 0.191853 0.063 Uiso 1 1 calc R U . . .
C48 C 0.5994(4) 0.0128(3) 0.0822(3) 0.0612(10) Uani 1 1 d . . . . .
H48 H 0.552184 -0.036097 0.083914 0.073 Uiso 1 1 calc R U . . .
C49 C 0.6854(4) 0.0410(3) 0.0156(3) 0.0685(12) Uani 1 1 d . . . . .
H49 H 0.696380 0.011861 -0.028453 0.082 Uiso 1 1 calc R U . . .
C50 C 0.7549(4) 0.1120(3) 0.0144(2) 0.0625(10) Uani 1 1 d . . . . .
H50 H 0.814757 0.130882 -0.030193 0.075 Uiso 1 1 calc R U . . .
C51 C 0.7364(3) 0.1563(2) 0.0798(2) 0.0487(8) Uani 1 1 d . . . . .
H51 H 0.784712 0.204732 0.077569 0.058 Uiso 1 1 calc R U . . .
C52 C 0.6751(3) 0.2887(2) 0.1958(2) 0.0475(8) Uani 1 1 d . . . . .
C53 C 0.5955(4) 0.3724(3) 0.1623(3) 0.0646(10) Uani 1 1 d . . . . .
H53 H 0.507641 0.370268 0.159105 0.078 Uiso 1 1 calc R U . . .
C54 C 0.6409(5) 0.4593(3) 0.1334(3) 0.0897(15) Uani 1 1 d . . . . .
H54 H 0.583663 0.513916 0.111918 0.108 Uiso 1 1 calc R U . . .
C55 C 0.7697(6) 0.4651(4) 0.1364(3) 0.0928(16) Uani 1 1 d . . . . .
H55 H 0.800305 0.523509 0.117757 0.111 Uiso 1 1 calc R U . . .
C56 C 0.8525(5) 0.3844(4) 0.1669(3) 0.0823(14) Uani 1 1 d . . . . .
H56 H 0.940849 0.387136 0.167762 0.099 Uiso 1 1 calc R U . . .
C57 C 0.8064(4) 0.2984(3) 0.1964(3) 0.0647(10) Uani 1 1 d . . . . .
H57 H 0.864923 0.244486 0.217698 0.078 Uiso 1 1 calc R U . . .
C8 C 0.2777(5) 0.9585(3) 0.3153(3) 0.0780(14) Uani 1 1 d . . . . .
H8A H 0.322479 1.007818 0.323103 0.094 Uiso 1 1 calc R U . . .
H8B H 0.190208 0.965062 0.343967 0.094 Uiso 1 1 calc R U . . .
C9 C 0.2697(4) 0.9679(3) 0.2263(3) 0.0721(12) Uani 1 1 d . . . . .
H9A H 0.228639 1.031956 0.201689 0.086 Uiso 1 1 calc R U . . .
H9B H 0.356757 0.955369 0.198273 0.086 Uiso 1 1 calc R U . . .
C10 C 0.0853(3) 0.9240(2) 0.1873(2) 0.0442(7) Uani 1 1 d . . . . .
C11 C 0.0369(4) 1.0239(3) 0.1419(3) 0.0730(12) Uani 1 1 d . . . . .
H11A H -0.029058 1.055036 0.176454 0.110 Uiso 1 1 calc R U . . .
H11B H -0.000217 1.021118 0.094090 0.110 Uiso 1 1 calc R U . . .
H11C H 0.108922 1.059484 0.126130 0.110 Uiso 1 1 calc R U . . .
C12 C 0.0009(3) 0.8498(2) 0.1961(2) 0.0432(7) Uani 1 1 d . . . . .
C13 C -0.1250(3) 0.8727(3) 0.1710(2) 0.0608(10) Uani 1 1 d . . . . .
H13 H -0.154446 0.934009 0.141618 0.073 Uiso 1 1 calc R U . . .
C14 C -0.1560(4) 0.7136(3) 0.2289(3) 0.0660(11) Uani 1 1 d . . . . .
H14 H -0.208630 0.665878 0.242219 0.079 Uiso 1 1 calc R U . . .
C15 C -0.0277(3) 0.6932(2) 0.2486(2) 0.0469(8) Uani 1 1 d . . . . .
C16 C -0.2046(4) 0.8041(3) 0.1899(3) 0.0722(12) Uani 1 1 d . . . . .
H16 H -0.290735 0.818985 0.176336 0.087 Uiso 1 1 calc R U . . .
C17 C 0.0368(4) 0.5941(2) 0.2832(2) 0.0506(8) Uani 1 1 d . . . . .
C18 C -0.0378(5) 0.5132(3) 0.2925(3) 0.0915(16) Uani 1 1 d . . . . .
H18A H 0.018545 0.461210 0.273647 0.137 Uiso 1 1 calc R U . . .
H18B H -0.111683 0.534511 0.260925 0.137 Uiso 1 1 calc R U . . .
H18C H -0.068406 0.491945 0.348911 0.137 Uiso 1 1 calc R U . . .
C19 C 0.2279(5) 0.4889(3) 0.3241(3) 0.0791(14) Uani 1 1 d . . . . .
H19A H 0.189190 0.442963 0.305995 0.095 Uiso 1 1 calc R U . . .
H19B H 0.225285 0.470623 0.383109 0.095 Uiso 1 1 calc R U . . .
C20 C 0.3661(4) 0.4893(3) 0.2872(3) 0.0709(12) Uani 1 1 d . . . . .
H20A H 0.416445 0.425563 0.301505 0.085 Uiso 1 1 calc R U . . .
H20B H 0.368744 0.508558 0.228230 0.085 Uiso 1 1 calc R U . . .
C21 C 0.5952(4) 0.4280(3) 0.3776(3) 0.0722(12) Uani 1 1 d . . . . .
H21A H 0.535546 0.382676 0.386059 0.108 Uiso 1 1 calc R U . . .
H21B H 0.639568 0.417568 0.425580 0.108 Uiso 1 1 calc R U . . .
H21C H 0.658591 0.419810 0.332001 0.108 Uiso 1 1 calc R U . . .
C22 C 0.5195(3) 0.5283(2) 0.3606(2) 0.0480(8) Uani 1 1 d . . . . .
C23 C 0.5624(3) 0.6012(2) 0.3945(2) 0.0473(8) Uani 1 1 d . . . . .
C24 C 0.6720(4) 0.5804(3) 0.4375(3) 0.0699(11) Uani 1 1 d . . . . .
H24 H 0.718812 0.518531 0.448808 0.084 Uiso 1 1 calc R U . . .
C25 C 0.7099(5) 0.6526(4) 0.4630(3) 0.0871(15) Uani 1 1 d . . . . .
H25 H 0.784944 0.640965 0.490034 0.104 Uiso 1 1 calc R U . . .
C26 C 0.6365(4) 0.7421(3) 0.4484(3) 0.0745(12) Uani 1 1 d . . . . .
H26 H 0.661295 0.791718 0.465373 0.089 Uiso 1 1 calc R U . . .
C27 C 0.5255(3) 0.7579(3) 0.4083(2) 0.0486(8) Uani 1 1 d . . . . .
C28 C 0.4748(4) 0.9314(3) 0.4257(3) 0.0702(11) Uani 1 1 d . . . . .
H28A H 0.544134 0.960700 0.390873 0.105 Uiso 1 1 calc R U . . .
H28B H 0.502652 0.904166 0.479078 0.105 Uiso 1 1 calc R U . . .
H28C H 0.398175 0.978939 0.429223 0.105 Uiso 1 1 calc R U . . .
C29 C 0.4428(3) 0.8537(2) 0.3908(2) 0.0477(8) Uani 1 1 d . . . . .
C30 C 0.1281(3) 0.7059(3) 0.4500(2) 0.0542(9) Uani 1 1 d . . . . .
C31 C 0.0459(5) 0.6992(4) 0.5258(3) 0.0977(17) Uani 1 1 d . . . . .
H31A H 0.018417 0.637327 0.541964 0.147 Uiso 1 1 calc R U . . .
H31B H -0.029890 0.748144 0.519271 0.147 Uiso 1 1 calc R U . . .
H31C H 0.094318 0.707530 0.566998 0.147 Uiso 1 1 calc R U . . .
C32 C 0.4374(3) 0.7345(2) 0.1494(2) 0.0437(7) Uani 1 1 d . . . . .
C33 C 0.5238(4) 0.7347(3) 0.0715(2) 0.0626(10) Uani 1 1 d . . . . .
H33A H 0.526643 0.799604 0.041962 0.094 Uiso 1 1 calc R U . . .
H33B H 0.489527 0.701010 0.039216 0.094 Uiso 1 1 calc R U . . .
H33C H 0.610927 0.703625 0.083275 0.094 Uiso 1 1 calc R U . . .
Dy1 Dy 0.28027(2) 0.72529(2) 0.29698(2) 0.03773(5) Uani 1 1 d . . . . .
N1 N 0.0496(2) 0.76076(18) 0.23405(15) 0.0387(6) Uani 1 1 d . . . . .
N2 N 0.1905(3) 0.89719(18) 0.22123(17) 0.0461(6) Uani 1 1 d . . . . .
N3 N 0.3514(3) 0.86282(19) 0.34630(19) 0.0540(7) Uani 1 1 d . . . . .
N4 N 0.4897(3) 0.68876(18) 0.38046(15) 0.0421(6) Uani 1 1 d . . . . .
N5 N 0.4220(3) 0.55707(19) 0.31842(18) 0.0503(7) Uani 1 1 d . . . . .
N6 N 0.1542(3) 0.58477(19) 0.29922(18) 0.0526(7) Uani 1 1 d . . . . .
O1 O 0.2256(2) 0.64441(18) 0.44206(15) 0.0603(7) Uani 1 1 d . . . . .
O2 O 0.1008(3) 0.7760(2) 0.39230(16) 0.0728(8) Uani 1 1 d . . . . .
O3 O 0.4684(2) 0.77004(18) 0.20315(15) 0.0561(6) Uani 1 1 d . . . . .
O4 O 0.3333(2) 0.69804(17) 0.16211(14) 0.0509(6) Uani 1 1 d . . . . .
C58 C 0.1841(6) 0.6127(4) 0.0478(3) 0.1026(18) Uani 1 1 d . . . . .
H58A H 0.226026 0.647107 0.076505 0.123 Uiso 1 1 calc R U . . .
H58B H 0.227496 0.619403 -0.007258 0.123 Uiso 1 1 calc R U . . .
Cl1 Cl 0.0200(2) 0.66287(19) 0.04385(12) 0.1587(8) Uani 1 1 d . . . . .
Cl2 Cl 0.2026(3) 0.49143(14) 0.09701(11) 0.1610(9) Uani 1 1 d . . . . .

loop_
_atom_site_aniso_label
_atom_site_aniso_U_11
_atom_site_aniso_U_22
_atom_site_aniso_U_33
_atom_site_aniso_U_23
_atom_site_aniso_U_13
_atom_site_aniso_U_12
B1 0.0392(19) 0.0389(18) 0.046(2) -0.0121(16) -0.0034(16) -0.0040(15)
C34 0.041(2) 0.068(2) 0.086(3) -0.029(2) 0.005(2) -0.0006(18)
C35 0.056(2) 0.072(3) 0.061(2) -0.024(2) 0.0104(19) -0.0080(19)
C36 0.047(2) 0.0497(19) 0.055(2) -0.0160(16) -0.0036(16) -0.0043(15)
C37 0.0431(18) 0.0342(15) 0.0484(19) -0.0105(14) -0.0017(15) -0.0043(13)
C38 0.047(2) 0.058(2) 0.054(2) -0.0119(17) -0.0030(17) -0.0001(16)
C39 0.046(2) 0.062(2) 0.075(3) -0.017(2) -0.0135(19) 0.0034(17)
C40 0.076(3) 0.071(3) 0.071(3) -0.027(2) -0.025(2) 0.001(2)
C41 0.091(4) 0.107(4) 0.075(3) -0.027(3) -0.038(3) -0.009(3)
C42 0.070(3) 0.098(4) 0.076(3) 0.002(3) -0.034(2) 0.003(3)
C43 0.070(3) 0.068(3) 0.076(3) -0.002(2) -0.014(2) 0.011(2)
C44 0.059(2) 0.053(2) 0.056(2) -0.0123(17) -0.0088(18) 0.0042(17)
C45 0.0375(17) 0.0496(18) 0.0480(19) -0.0145(15) -0.0028(14) -0.0060(14)
C46 0.0366(16) 0.0404(16) 0.0476(19) -0.0116(14) -0.0109(14) 0.0015(13)
C47 0.0421(19) 0.058(2) 0.065(2) -0.0268(18) -0.0054(16) -0.0064(16)
C48 0.051(2) 0.063(2) 0.081(3) -0.036(2) -0.024(2) -0.0003(18)
C49 0.068(3) 0.082(3) 0.062(3) -0.037(2) -0.026(2) 0.013(2)
C50 0.066(3) 0.075(3) 0.041(2) -0.0134(18) -0.0065(18) 0.005(2)
C51 0.0483(19) 0.0490(18) 0.0469(19) -0.0106(15) -0.0083(16) -0.0004(15)
C52 0.0483(19) 0.0458(18) 0.052(2) -0.0218(15) 0.0028(16) -0.0080(15)
C53 0.061(2) 0.046(2) 0.084(3) -0.0153(19) 0.002(2) -0.0074(17)
C54 0.101(4) 0.042(2) 0.115(4) -0.007(2) 0.006(3) -0.011(2)
C55 0.106(4) 0.065(3) 0.115(4) -0.027(3) 0.020(3) -0.047(3)
C56 0.076(3) 0.084(3) 0.104(4) -0.043(3) 0.008(3) -0.041(3)
C57 0.061(2) 0.061(2) 0.081(3) -0.027(2) -0.005(2) -0.0188(19)
C8 0.089(3) 0.0397(19) 0.120(4) -0.031(2) -0.050(3) 0.0002(19)
C9 0.079(3) 0.0410(19) 0.101(3) 0.003(2) -0.043(3) -0.0198(19)
C10 0.0391(17) 0.0416(16) 0.0473(19) -0.0073(14) -0.0058(14) 0.0029(13)
C11 0.056(2) 0.051(2) 0.097(3) 0.009(2) -0.017(2) 0.0048(18)
C12 0.0339(16) 0.0487(18) 0.0454(18) -0.0140(15) -0.0064(14) 0.0039(13)
C13 0.042(2) 0.064(2) 0.077(3) -0.020(2) -0.0180(18) 0.0060(17)
C14 0.043(2) 0.077(3) 0.086(3) -0.025(2) -0.008(2) -0.0216(19)
C15 0.0420(18) 0.056(2) 0.0467(19) -0.0152(16) -0.0025(15) -0.0151(15)
C16 0.038(2) 0.083(3) 0.102(3) -0.030(3) -0.022(2) -0.002(2)
C17 0.057(2) 0.053(2) 0.048(2) -0.0120(16) -0.0036(16) -0.0245(17)
C18 0.079(3) 0.067(3) 0.136(5) -0.012(3) -0.016(3) -0.040(2)
C19 0.092(3) 0.0367(19) 0.115(4) -0.007(2) -0.046(3) -0.011(2)
C20 0.091(3) 0.0394(19) 0.090(3) -0.028(2) -0.040(3) 0.0122(19)
C21 0.069(3) 0.053(2) 0.091(3) -0.019(2) -0.027(2) 0.0194(19)
C22 0.0462(19) 0.0448(18) 0.0461(19) -0.0080(15) -0.0043(15) 0.0069(15)
C23 0.0417(18) 0.0530(19) 0.0425(18) -0.0051(15) -0.0098(14) 0.0015(15)
C24 0.056(2) 0.069(3) 0.077(3) -0.001(2) -0.028(2) 0.005(2)
C25 0.072(3) 0.093(3) 0.100(4) -0.003(3) -0.056(3) -0.011(3)
C26 0.078(3) 0.075(3) 0.080(3) -0.008(2) -0.045(2) -0.019(2)
C27 0.051(2) 0.059(2) 0.0390(18) -0.0100(15) -0.0120(15) -0.0133(16)
C28 0.093(3) 0.064(2) 0.069(3) -0.024(2) -0.029(2) -0.023(2)
C29 0.057(2) 0.0488(18) 0.0432(18) -0.0145(15) -0.0095(16) -0.0136(16)
C30 0.049(2) 0.065(2) 0.048(2) -0.0193(18) -0.0131(17) 0.0081(17)
C31 0.072(3) 0.126(4) 0.064(3) 0.004(3) 0.020(2) 0.009(3)
C32 0.0431(18) 0.0398(16) 0.0441(19) -0.0047(14) -0.0067(15) -0.0009(14)
C33 0.061(2) 0.062(2) 0.061(2) -0.0130(19) 0.0017(19) -0.0070(19)
Dy1 0.03890(8) 0.03267(7) 0.04305(9) -0.00994(6) -0.01236(6) -0.00104(5)
N1 0.0331(13) 0.0428(14) 0.0414(14) -0.0100(11) -0.0052(11) -0.0069(11)
N2 0.0490(16) 0.0357(13) 0.0549(17) -0.0048(12) -0.0159(13) -0.0087(12)
N3 0.0585(18) 0.0439(15) 0.067(2) -0.0222(14) -0.0234(15) -0.0009(13)
N4 0.0415(15) 0.0451(14) 0.0396(14) -0.0085(12) -0.0095(12) -0.0034(12)
N5 0.0536(17) 0.0431(15) 0.0558(18) -0.0190(13) -0.0158(14) 0.0068(13)
N6 0.0623(19) 0.0361(14) 0.0624(19) -0.0075(13) -0.0196(15) -0.0099(13)
O1 0.0594(16) 0.0563(15) 0.0552(15) -0.0050(12) -0.0063(12) 0.0064(12)
O2 0.0789(19) 0.0729(18) 0.0533(16) -0.0152(14) -0.0106(14) 0.0261(15)
O3 0.0517(14) 0.0710(16) 0.0521(14) -0.0166(12) -0.0062(11) -0.0217(12)
O4 0.0498(14) 0.0606(14) 0.0486(14) -0.0182(11) -0.0067(11) -0.0155(11)
C58 0.134(5) 0.113(4) 0.077(3) -0.014(3) -0.010(3) -0.070(4)
Cl1 0.1319(16) 0.233(2) 0.1240(15) -0.0596(15) 0.0289(12) -0.0664(16)
Cl2 0.269(3) 0.1304(14) 0.1018(12) 0.0024(11) -0.0379(14) -0.1007(16)

loop_
_atom_type_symbol
_atom_type_description
_atom_type_scat_dispersion_real
_atom_type_scat_dispersion_imag
_atom_type_scat_source
C C 0.0033 0.0016 'International Tables Vol C Tables 4.2.6.8 and 6.1.1.4'
H H 0.0000 0.0000 'International Tables Vol C Tables 4.2.6.8 and 6.1.1.4'
N N 0.0061 0.0033 'International Tables Vol C Tables 4.2.6.8 and 6.1.1.4'
O O 0.0106 0.0060 'International Tables Vol C Tables 4.2.6.8 and 6.1.1.4'
B B 0.0013 0.0007 'International Tables Vol C Tables 4.2.6.8 and 6.1.1.4'
Dy Dy -0.1892 4.4098 'International Tables Vol C Tables 4.2.6.8 and 6.1.1.4'
Cl Cl 0.1484 0.1585 'International Tables Vol C Tables 4.2.6.8 and 6.1.1.4'

loop_
_geom_angle_atom_site_label_1
_geom_angle_atom_site_label_2
_geom_angle_atom_site_label_3
_geom_angle
_geom_angle_site_symmetry_1
_geom_angle_site_symmetry_3
_geom_angle_publ_flag
C45 B1 C37 111.1(3) . . ?
C46 B1 C37 108.3(3) . . ?
C46 B1 C45 110.3(2) . . ?
C52 B1 C37 109.6(2) . . ?
C52 B1 C45 109.0(3) . . ?
C52 B1 C46 108.5(3) . . ?
C35 C34 H34 120.6 . . ?
C39 C34 H34 120.6 . . ?
C39 C34 C35 118.7(3) . . ?
C34 C35 H35 119.7 . . ?
C34 C35 C36 120.6(4) . . ?
C36 C35 H35 119.7 . . ?
C35 C36 H36 118.5 . . ?
C37 C36 C35 122.9(3) . . ?
C37 C36 H36 118.5 . . ?
C36 C37 B1 124.3(3) . . ?
C36 C37 C38 114.1(3) . . ?
C38 C37 B1 121.6(3) . . ?
C37 C38 H38 118.1 . . ?
C39 C38 C37 123.7(4) . . ?
C39 C38 H38 118.1 . . ?
C34 C39 C38 119.9(4) . . ?
C34 C39 H39 120.1 . . ?
C38 C39 H39 120.1 . . ?
C41 C40 H40 118.6 . . ?
C45 C40 H40 118.6 . . ?
C45 C40 C41 122.8(4) . . ?
C40 C41 H41 119.6 . . ?
C42 C41 C40 120.9(4) . . ?
C42 C41 H41 119.6 . . ?
C41 C42 H42 120.7 . . ?
C41 C42 C43 118.6(4) . . ?
C43 C42 H42 120.7 . . ?
C42 C43 H43 119.8 . . ?
C42 C43 C44 120.3(4) . . ?
C44 C43 H43 119.8 . . ?
C43 C44 H44 118.3 . . ?
C45 C44 C43 123.5(4) . . ?
C45 C44 H44 118.3 . . ?
C40 C45 B1 122.8(3) . . ?
C44 C45 B1 123.3(3) . . ?
C44 C45 C40 113.9(3) . . ?
C47 C46 B1 121.2(3) . . ?
C51 C46 B1 124.1(3) . . ?
C51 C46 C47 114.7(3) . . ?
C46 C47 H47 118.5 . . ?
C48 C47 C46 123.1(4) . . ?
C48 C47 H47 118.5 . . ?
C47 C48 H48 120.1 . . ?
C49 C48 C47 119.8(4) . . ?
C49 C48 H48 120.1 . . ?
C48 C49 H49 120.3 . . ?
C50 C49 C48 119.4(4) . . ?
C50 C49 H49 120.3 . . ?
C49 C50 H50 120.0 . . ?
C49 C50 C51 120.0(4) . . ?
C51 C50 H50 120.0 . . ?
C46 C51 C50 123.0(4) . . ?
C46 C51 H51 118.5 . . ?
C50 C51 H51 118.5 . . ?
C53 C52 B1 123.0(3) . . ?
C53 C52 C57 114.5(3) . . ?
C57 C52 B1 122.3(3) . . ?
C52 C53 H53 118.6 . . ?
C52 C53 C54 122.9(4) . . ?
C54 C53 H53 118.6 . . ?
C53 C54 H54 119.9 . . ?
C55 C54 C53 120.2(4) . . ?
C55 C54 H54 119.9 . . ?
C54 C55 H55 120.5 . . ?
C56 C55 C54 119.1(4) . . ?
C56 C55 H55 120.5 . . ?
C55 C56 H56 119.8 . . ?
C55 C56 C57 120.4(4) . . ?
C57 C56 H56 119.8 . . ?
C52 C57 H57 118.6 . . ?
C56 C57 C52 122.8(4) . . ?
C56 C57 H57 118.6 . . ?
H8A C8 H8B 108.5 . . ?
C9 C8 H8A 110.3 . . ?
C9 C8 H8B 110.3 . . ?
N3 C8 H8A 110.3 . . ?
N3 C8 H8B 110.3 . . ?
N3 C8 C9 107.2(3) . . ?
C8 C9 H9A 110.5 . . ?
C8 C9 H9B 110.5 . . ?
H9A C9 H9B 108.7 . . ?
N2 C9 C8 106.2(3) . . ?
N2 C9 H9A 110.5 . . ?
N2 C9 H9B 110.5 . . ?
C12 C10 C11 117.8(3) . . ?
N2 C10 C11 126.0(3) . . ?
N2 C10 C12 116.1(3) . . ?
C10 C11 H11A 109.5 . . ?
C10 C11 H11B 109.5 . . ?
C10 C11 H11C 109.5 . . ?
H11A C11 H11B 109.5 . . ?
H11A C11 H11C 109.5 . . ?
H11B C11 H11C 109.5 . . ?
C13 C12 C10 121.7(3) . . ?
N1 C12 C10 116.2(3) . . ?
N1 C12 C13 122.0(3) . . ?
C12 C13 H13 120.4 . . ?
C16 C13 C12 119.2(4) . . ?
C16 C13 H13 120.4 . . ?
C15 C14 H14 120.2 . . ?
C16 C14 H14 120.2 . . ?
C16 C14 C15 119.6(4) . . ?
C14 C15 C17 122.6(3) . . ?
N1 C15 C14 122.2(3) . . ?
N1 C15 C17 115.1(3) . . ?
C13 C16 H16 120.5 . . ?
C14 C16 C13 118.9(3) . . ?
C14 C16 H16 120.5 . . ?
C15 C17 C18 118.4(3) . . ?
N6 C17 C15 116.7(3) . . ?
N6 C17 C18 124.9(4) . . ?
C17 C18 H18A 109.5 . . ?
C17 C18 H18B 109.5 . . ?
C17 C18 H18C 109.5 . . ?
H18A C18 H18B 109.5 . . ?
H18A C18 H18C 109.5 . . ?
H18B C18 H18C 109.5 . . ?
H19A C19 H19B 108.3 . . ?
C20 C19 H19A 110.0 . . ?
C20 C19 H19B 110.0 . . ?
N6 C19 H19A 110.0 . . ?
N6 C19 H19B 110.0 . . ?
N6 C19 C20 108.6(3) . . ?
C19 C20 H20A 110.1 . . ?
C19 C20 H20B 110.1 . . ?
H20A C20 H20B 108.4 . . ?
N5 C20 C19 108.1(3) . . ?
N5 C20 H20A 110.1 . . ?
N5 C20 H20B 110.1 . . ?
H21A C21 H21B 109.5 . . ?
H21A C21 H21C 109.5 . . ?
H21B C21 H21C 109.5 . . ?
C22 C21 H21A 109.5 . . ?
C22 C21 H21B 109.5 . . ?
C22 C21 H21C 109.5 . . ?
C23 C22 C21 117.9(3) . . ?
N5 C22 C21 125.7(3) . . ?
N5 C22 C23 116.4(3) . . ?
C24 C23 C22 122.0(3) . . ?
N4 C23 C22 116.1(3) . . ?
N4 C23 C24 121.9(3) . . ?
C23 C24 H24 120.6 . . ?
C25 C24 C23 118.7(4) . . ?
C25 C24 H24 120.6 . . ?
C24 C25 H25 120.2 . . ?
C26 C25 C24 119.5(4) . . ?
C26 C25 H25 120.2 . . ?
C25 C26 H26 120.3 . . ?
C25 C26 C27 119.3(4) . . ?
C27 C26 H26 120.3 . . ?
C26 C27 C29 121.4(3) . . ?
N4 C27 C26 121.8(3) . . ?
N4 C27 C29 116.7(3) . . ?
H28A C28 H28B 109.5 . . ?
H28A C28 H28C 109.5 . . ?
H28B C28 H28C 109.5 . . ?
C29 C28 H28A 109.5 . . ?
C29 C28 H28B 109.5 . . ?
C29 C28 H28C 109.5 . . ?
C27 C29 C28 118.2(3) . . ?
N3 C29 C27 116.1(3) . . ?
N3 C29 C28 125.7(3) . . ?
C31 C30 Dy1 177.3(3) . . ?
O1 C30 C31 120.7(4) . . ?
O1 C30 Dy1 61.84(19) . . ?
O1 C30 O2 120.4(3) . . ?
O2 C30 C31 118.8(3) . . ?
O2 C30 Dy1 58.63(19) . . ?
C30 C31 H31A 109.5 . . ?
C30 C31 H31B 109.5 . . ?
C30 C31 H31C 109.5 . . ?
H31A C31 H31B 109.5 . . ?
H31A C31 H31C 109.5 . . ?
H31B C31 H31C 109.5 . . ?
C33 C32 Dy1 177.4(2) . . ?
O3 C32 C33 120.1(3) . . ?
O3 C32 Dy1 60.57(17) . . ?
O3 C32 O4 119.6(3) . . ?
O4 C32 C33 120.3(3) . . ?
O4 C32 Dy1 59.03(17) . . ?
C32 C33 H33A 109.5 . . ?
C32 C33 H33B 109.5 . . ?
C32 C33 H33C 109.5 . . ?
H33A C33 H33B 109.5 . . ?
H33A C33 H33C 109.5 . . ?
H33B C33 H33C 109.5 . . ?
C32 Dy1 C30 176.89(10) . . ?
N1 Dy1 C30 85.41(9) . . ?
N1 Dy1 C32 96.35(9) . . ?
N2 Dy1 C30 102.93(10) . . ?
N2 Dy1 C32 80.17(9) . . ?
N2 Dy1 N1 59.94(8) . . ?
N2 Dy1 N3 64.76(8) . . ?
N2 Dy1 N4 121.81(8) . . ?
N2 Dy1 N6 119.16(8) . . ?
N3 Dy1 C30 81.31(11) . . ?
N3 Dy1 C32 100.06(10) . . ?
N3 Dy1 N1 117.93(8) . . ?
N3 Dy1 N4 60.16(8) . . ?
N3 Dy1 N6 158.56(10) . . ?
N4 Dy1 C30 86.36(9) . . ?
N4 Dy1 C32 91.90(9) . . ?
N4 Dy1 N1 171.75(8) . . ?
N5 Dy1 C30 99.24(10) . . ?
N5 Dy1 C32 77.66(9) . . ?
N5 Dy1 N1 121.58(8) . . ?
N5 Dy1 N2 157.80(9) . . ?
N5 Dy1 N3 120.35(9) . . ?
N5 Dy1 N4 60.37(8) . . ?
N5 Dy1 N6 64.97(9) . . ?
N6 Dy1 C30 77.28(10) . . ?
N6 Dy1 C32 101.38(10) . . ?
N6 Dy1 N1 59.47(8) . . ?
N6 Dy1 N4 118.92(8) . . ?
O1 Dy1 C30 25.96(8) . . ?
O1 Dy1 C32 150.97(8) . . ?
O1 Dy1 N1 103.36(8) . . ?
O1 Dy1 N2 128.24(8) . . ?
O1 Dy1 N3 89.40(9) . . ?
O1 Dy1 N4 69.03(8) . . ?
O1 Dy1 N5 73.91(9) . . ?
O1 Dy1 N6 71.71(9) . . ?
O2 Dy1 C30 26.17(9) . . ?
O2 Dy1 C32 156.90(9) . . ?
O2 Dy1 N1 68.59(9) . . ?
O2 Dy1 N2 77.11(9) . . ?
O2 Dy1 N3 73.89(10) . . ?
O2 Dy1 N4 103.53(9) . . ?
O2 Dy1 N5 124.90(9) . . ?
O2 Dy1 N6 86.25(10) . . ?
O2 Dy1 O1 52.13(8) . . ?
O2 Dy1 O3 146.02(10) . . ?
O3 Dy1 C30 153.25(10) . . ?
O3 Dy1 C32 26.88(8) . . ?
O3 Dy1 N1 116.39(8) . . ?
O3 Dy1 N2 77.81(9) . . ?
O3 Dy1 N3 74.85(9) . . ?
O3 Dy1 N4 71.41(8) . . ?
O3 Dy1 N5 82.87(9) . . ?
O3 Dy1 N6 126.26(9) . . ?
O3 Dy1 O1 140.17(8) . . ?
O4 Dy1 C30 152.77(10) . . ?
O4 Dy1 C32 26.91(8) . . ?
O4 Dy1 N1 74.97(8) . . ?
O4 Dy1 N2 83.58(8) . . ?
O4 Dy1 N3 124.50(9) . . ?
O4 Dy1 N4 112.95(8) . . ?
O4 Dy1 N5 76.18(9) . . ?
O4 Dy1 N6 76.53(9) . . ?
O4 Dy1 O1 143.21(8) . . ?
O4 Dy1 O2 143.52(9) . . ?
O4 Dy1 O3 53.77(8) . . ?
C12 N1 Dy1 120.6(2) . . ?
C15 N1 C12 117.9(3) . . ?
C15 N1 Dy1 121.0(2) . . ?
C9 N2 Dy1 112.9(2) . . ?
C10 N2 C9 119.9(3) . . ?
C10 N2 Dy1 127.0(2) . . ?
C8 N3 Dy1 114.1(2) . . ?
C29 N3 C8 119.9(3) . . ?
C29 N3 Dy1 126.0(2) . . ?
C23 N4 Dy1 120.7(2) . . ?
C27 N4 C23 118.7(3) . . ?
C27 N4 Dy1 120.6(2) . . ?
C20 N5 Dy1 112.5(2) . . ?
C22 N5 C20 120.6(3) . . ?
C22 N5 Dy1 126.2(2) . . ?
C17 N6 C19 119.3(3) . . ?
C17 N6 Dy1 125.6(2) . . ?
C19 N6 Dy1 115.1(2) . . ?
C30 O1 Dy1 92.2(2) . . ?
C30 O2 Dy1 95.2(2) . . ?
C32 O3 Dy1 92.6(2) . . ?
C32 O4 Dy1 94.06(19) . . ?
H58A C58 H58B 107.9 . . ?
Cl1 C58 H58A 109.3 . . ?
Cl1 C58 H58B 109.3 . . ?
Cl1 C58 Cl2 111.7(3) . . ?
Cl2 C58 H58A 109.3 . . ?
Cl2 C58 H58B 109.3 . . ?

loop_
_geom_bond_atom_site_label_1
_geom_bond_atom_site_label_2
_geom_bond_distance
_geom_bond_site_symmetry_2
_geom_bond_publ_flag
B1 C37 1.657(5) . ?
B1 C45 1.653(5) . ?
B1 C46 1.650(5) . ?
B1 C52 1.646(5) . ?
C34 H34 0.9300 . ?
C34 C35 1.371(6) . ?
C34 C39 1.364(5) . ?
C35 H35 0.9300 . ?
C35 C36 1.386(5) . ?
C36 H36 0.9300 . ?
C36 C37 1.386(5) . ?
C37 C38 1.394(5) . ?
C38 H38 0.9300 . ?
C38 C39 1.384(5) . ?
C39 H39 0.9300 . ?
C40 H40 0.9300 . ?
C40 C41 1.395(6) . ?
C40 C45 1.390(5) . ?
C41 H41 0.9300 . ?
C41 C42 1.352(7) . ?
C42 H42 0.9300 . ?
C42 C43 1.361(6) . ?
C43 H43 0.9300 . ?
C43 C44 1.390(5) . ?
C44 H44 0.9300 . ?
C44 C45 1.386(5) . ?
C46 C47 1.394(4) . ?
C46 C51 1.384(5) . ?
C47 H47 0.9300 . ?
C47 C48 1.385(5) . ?
C48 H48 0.9300 . ?
C48 C49 1.369(6) . ?
C49 H49 0.9300 . ?
C49 C50 1.363(6) . ?
C50 H50 0.9300 . ?
C50 C51 1.390(5) . ?
C51 H51 0.9300 . ?
C52 C53 1.385(5) . ?
C52 C57 1.401(5) . ?
C53 H53 0.9300 . ?
C53 C54 1.386(5) . ?
C54 H54 0.9300 . ?
C54 C55 1.367(7) . ?
C55 H55 0.9300 . ?
C55 C56 1.360(7) . ?
C56 H56 0.9300 . ?
C56 C57 1.378(6) . ?
C57 H57 0.9300 . ?
C8 H8A 0.9700 . ?
C8 H8B 0.9700 . ?
C8 C9 1.497(6) . ?
C8 N3 1.472(4) . ?
C9 H9A 0.9700 . ?
C9 H9B 0.9700 . ?
C9 N2 1.457(4) . ?
C10 C11 1.503(4) . ?
C10 C12 1.483(5) . ?
C10 N2 1.262(4) . ?
C11 H11A 0.9600 . ?
C11 H11B 0.9600 . ?
C11 H11C 0.9600 . ?
C12 C13 1.391(4) . ?
C12 N1 1.340(4) . ?
C13 H13 0.9300 . ?
C13 C16 1.365(6) . ?
C14 H14 0.9300 . ?
C14 C15 1.383(5) . ?
C14 C16 1.362(6) . ?
C15 C17 1.490(5) . ?
C15 N1 1.340(4) . ?
C16 H16 0.9300 . ?
C17 C18 1.494(5) . ?
C17 N6 1.264(4) . ?
C18 H18A 0.9600 . ?
C18 H18B 0.9600 . ?
C18 H18C 0.9600 . ?
C19 H19A 0.9700 . ?
C19 H19B 0.9700 . ?
C19 C20 1.486(6) . ?
C19 N6 1.457(4) . ?
C20 H20A 0.9700 . ?
C20 H20B 0.9700 . ?
C20 N5 1.467(4) . ?
C21 H21A 0.9600 . ?
C21 H21B 0.9600 . ?
C21 H21C 0.9600 . ?
C21 C22 1.507(4) . ?
C22 C23 1.485(5) . ?
C22 N5 1.273(4) . ?
C23 C24 1.388(5) . ?
C23 N4 1.342(4) . ?
C24 H24 0.9300 . ?
C24 C25 1.370(6) . ?
C25 H25 0.9300 . ?
C25 C26 1.367(6) . ?
C26 H26 0.9300 . ?
C26 C27 1.379(5) . ?
C27 C29 1.484(5) . ?
C27 N4 1.341(4) . ?
C28 H28A 0.9600 . ?
C28 H28B 0.9600 . ?
C28 H28C 0.9600 . ?
C28 C29 1.506(5) . ?
C29 N3 1.265(4) . ?
C30 C31 1.435(5) . ?
C30 Dy1 2.828(4) . ?
C30 O1 1.239(4) . ?
C30 O2 1.252(4) . ?
C31 H31A 0.9600 . ?
C31 H31B 0.9600 . ?
C31 H31C 0.9600 . ?
C32 C33 1.490(5) . ?
C32 Dy1 2.782(3) . ?
C32 O3 1.259(4) . ?
C32 O4 1.262(4) . ?
C33 H33A 0.9600 . ?
C33 H33B 0.9600 . ?
C33 H33C 0.9600 . ?
Dy1 N1 2.678(2) . ?
Dy1 N2 2.588(2) . ?
Dy1 N3 2.610(3) . ?
Dy1 N4 2.669(2) . ?
Dy1 N5 2.587(3) . ?
Dy1 N6 2.619(3) . ?
Dy1 O1 2.495(2) . ?
Dy1 O2 2.424(3) . ?
Dy1 O3 2.426(2) . ?
Dy1 O4 2.392(2) . ?
C58 H58A 0.9700 . ?
C58 H58B 0.9700 . ?
C58 Cl1 1.732(6) . ?
C58 Cl2 1.748(5) . ?

loop_
_geom_torsion_atom_site_label_1
_geom_torsion_atom_site_label_2
_geom_torsion_atom_site_label_3
_geom_torsion_atom_site_label_4
_geom_torsion
_geom_torsion_site_symmetry_1
_geom_torsion_site_symmetry_2
_geom_torsion_site_symmetry_3
_geom_torsion_site_symmetry_4
_geom_torsion_publ_flag
B1 C37 C38 C39 179.7(3) . . . . ?
B1 C46 C47 C48 178.5(3) . . . . ?
B1 C46 C51 C50 -178.9(3) . . . . ?
B1 C52 C53 C54 -176.7(4) . . . . ?
B1 C52 C57 C56 175.9(4) . . . . ?
C34 C35 C36 C37 -0.5(6) . . . . ?
C35 C34 C39 C38 0.3(6) . . . . ?
C35 C36 C37 B1 -179.5(3) . . . . ?
C35 C36 C37 C38 0.8(5) . . . . ?
C36 C37 C38 C39 -0.6(5) . . . . ?
C37 B1 C45 C40 -77.5(4) . . . . ?
C37 B1 C45 C44 104.5(4) . . . . ?
C37 B1 C46 C47 -42.1(4) . . . . ?
C37 B1 C46 C51 137.9(3) . . . . ?
C37 B1 C52 C53 -28.5(4) . . . . ?
C37 B1 C52 C57 156.5(3) . . . . ?
C37 C38 C39 C34 0.0(6) . . . . ?
C39 C34 C35 C36 -0.1(6) . . . . ?
C40 C41 C42 C43 -0.8(8) . . . . ?
C41 C40 C45 B1 -178.5(4) . . . . ?
C41 C40 C45 C44 -0.3(6) . . . . ?
C41 C42 C43 C44 -0.4(8) . . . . ?
C42 C43 C44 C45 1.3(7) . . . . ?
C43 C44 C45 B1 177.2(4) . . . . ?
C43 C44 C45 C40 -0.9(6) . . . . ?
C45 B1 C37 C36 22.0(4) . . . . ?
C45 B1 C37 C38 -158.4(3) . . . . ?
C45 B1 C46 C47 79.7(4) . . . . ?
C45 B1 C46 C51 -100.3(3) . . . . ?
C45 B1 C52 C53 -150.3(3) . . . . ?
C45 B1 C52 C57 34.8(4) . . . . ?
C45 C40 C41 C42 1.2(8) . . . . ?
C46 B1 C37 C36 143.3(3) . . . . ?
C46 B1 C37 C38 -37.1(4) . . . . ?
C46 B1 C45 C40 162.4(3) . . . . ?
C46 B1 C45 C44 -15.6(4) . . . . ?
C46 B1 C52 C53 89.5(4) . . . . ?
C46 B1 C52 C57 -85.4(4) . . . . ?
C46 C47 C48 C49 0.6(6) . . . . ?
C47 C46 C51 C50 1.1(5) . . . . ?
C47 C48 C49 C50 0.7(6) . . . . ?
C48 C49 C50 C51 -1.1(6) . . . . ?
C49 C50 C51 C46 0.2(5) . . . . ?
C51 C46 C47 C48 -1.5(5) . . . . ?
C52 B1 C37 C36 -98.5(4) . . . . ?
C52 B1 C37 C38 81.1(4) . . . . ?
C52 B1 C45 C40 43.3(4) . . . . ?
C52 B1 C45 C44 -134.7(3) . . . . ?
C52 B1 C46 C47 -160.9(3) . . . . ?
C52 B1 C46 C51 19.1(4) . . . . ?
C52 C53 C54 C55 0.7(8) . . . . ?
C53 C52 C57 C56 0.6(6) . . . . ?
C53 C54 C55 C56 1.0(8) . . . . ?
C54 C55 C56 C57 -1.8(8) . . . . ?
C55 C56 C57 C52 1.0(7) . . . . ?
C57 C52 C53 C54 -1.4(6) . . . . ?
C8 C9 N2 C10 120.4(4) . . . . ?
C8 C9 N2 Dy1 -54.9(4) . . . . ?
C9 C8 N3 C29 133.2(4) . . . . ?
C9 C8 N3 Dy1 -44.9(4) . . . . ?
C10 C12 C13 C16 -171.6(4) . . . . ?
C10 C12 N1 C15 175.1(3) . . . . ?
C10 C12 N1 Dy1 3.5(4) . . . . ?
C11 C10 C12 C13 -6.6(5) . . . . ?
C11 C10 C12 N1 177.4(3) . . . . ?
C11 C10 N2 C9 7.0(6) . . . . ?
C11 C10 N2 Dy1 -178.4(3) . . . . ?
C12 C10 N2 C9 -170.9(3) . . . . ?
C12 C10 N2 Dy1 3.7(4) . . . . ?
C12 C13 C16 C14 -3.7(6) . . . . ?
C13 C12 N1 C15 -0.9(5) . . . . ?
C13 C12 N1 Dy1 -172.6(3) . . . . ?
C14 C15 C17 C18 3.5(6) . . . . ?
C14 C15 C17 N6 -179.5(4) . . . . ?
C14 C15 N1 C12 -2.8(5) . . . . ?
C14 C15 N1 Dy1 168.8(3) . . . . ?
C15 C14 C16 C13 0.1(7) . . . . ?
C15 C17 N6 C19 -172.9(3) . . . . ?
C15 C17 N6 Dy1 9.4(5) . . . . ?
C16 C14 C15 C17 -173.4(4) . . . . ?
C16 C14 C15 N1 3.3(6) . . . . ?
C17 C15 N1 C12 174.0(3) . . . . ?
C17 C15 N1 Dy1 -14.3(4) . . . . ?
C18 C17 N6 C19 3.9(6) . . . . ?
C18 C17 N6 Dy1 -173.8(3) . . . . ?
C19 C20 N5 C22 117.6(4) . . . . ?
C19 C20 N5 Dy1 -53.6(4) . . . . ?
C20 C19 N6 C17 142.0(4) . . . . ?
C20 C19 N6 Dy1 -40.1(4) . . . . ?
C21 C22 C23 C24 2.9(5) . . . . ?
C21 C22 C23 N4 -177.7(3) . . . . ?
C21 C22 N5 C20 5.3(6) . . . . ?
C21 C22 N5 Dy1 175.3(3) . . . . ?
C22 C23 C24 C25 176.4(4) . . . . ?
C22 C23 N4 C27 -178.7(3) . . . . ?
C22 C23 N4 Dy1 0.4(4) . . . . ?
C23 C22 N5 C20 -175.6(3) . . . . ?
C23 C22 N5 Dy1 -5.7(4) . . . . ?
C23 C24 C25 C26 2.5(7) . . . . ?
C24 C23 N4 C27 0.7(5) . . . . ?
C24 C23 N4 Dy1 179.8(3) . . . . ?
C24 C25 C26 C27 0.1(8) . . . . ?
C25 C26 C27 C29 -179.8(4) . . . . ?
C25 C26 C27 N4 -2.5(7) . . . . ?
C26 C27 C29 C28 -6.3(5) . . . . ?
C26 C27 C29 N3 172.8(4) . . . . ?
C26 C27 N4 C23 2.1(5) . . . . ?
C26 C27 N4 Dy1 -177.1(3) . . . . ?
C27 C29 N3 C8 -170.6(4) . . . . ?
C27 C29 N3 Dy1 7.2(5) . . . . ?
C28 C29 N3 C8 8.5(6) . . . . ?
C28 C29 N3 Dy1 -173.7(3) . . . . ?
C29 C27 N4 C23 179.5(3) . . . . ?
C29 C27 N4 Dy1 0.4(4) . . . . ?
C31 C30 O1 Dy1 179.1(4) . . . . ?
C31 C30 O2 Dy1 -179.0(4) . . . . ?
C33 C32 O3 Dy1 -177.1(3) . . . . ?
C33 C32 O4 Dy1 177.1(3) . . . . ?
N1 C12 C13 C16 4.2(6) . . . . ?
N1 C15 C17 C18 -173.3(4) . . . . ?
N1 C15 C17 N6 3.7(5) . . . . ?
N2 C10 C12 C13 171.5(3) . . . . ?
N2 C10 C12 N1 -4.5(4) . . . . ?
N3 C8 C9 N2 65.2(4) . . . . ?
N4 C23 C24 C25 -3.0(6) . . . . ?
N4 C27 C29 C28 176.2(3) . . . . ?
N4 C27 C29 N3 -4.7(5) . . . . ?
N5 C22 C23 C24 -176.2(4) . . . . ?
N5 C22 C23 N4 3.1(5) . . . . ?
N6 C19 C20 N5 61.6(4) . . . . ?
O1 C30 O2 Dy1 2.2(4) . . . . ?
O2 C30 O1 Dy1 -2.1(4) . . . . ?
O3 C32 O4 Dy1 -2.4(3) . . . . ?
O4 C32 O3 Dy1 2.4(3) . . . . ?
